data_4109096
loop_
_publ_author_name
'Hai-Bo Yang'
'Adam M. Hawkridge'
'Songping D. Huang'
'Neeladri Das'
'Scott D. Bunge'
'David C. Muddiman'
'Peter J. Stang'

_publ_section_title
;
 Coordination-Driven Self-Assembly of Metallodendrimers Possessing
 Well-Defined and Controllable Cavities as Cores
;
_journal_name_full 'Journal of the American Chemical Society'
_journal_page_first 2120
_journal_page_last 2129
_journal_paper_doi 10.1021/ja066804h
_journal_volume 129
_journal_year 2007
_chemical_formula_sum 'C158 H196 Cl2 N8 O10 P8 Pt4'
_chemical_formula_weight 3394.25
_chemical_name_systematic
; 
 ? 
;
_space_group_IT_number 2
_symmetry_cell_setting triclinic
_symmetry_space_group_name_Hall '-P 1'
_symmetry_space_group_name_H-M 'P -1'
_atom_sites_solution_hydrogens geom
_atom_sites_solution_primary direct
_atom_sites_solution_secondary difmap
_audit_creation_method SHELXL-97
_cell_angle_alpha 79.705(3)
_cell_angle_beta 78.901(3)
_cell_angle_gamma 76.468(3)
_cell_formula_units_Z 1
_cell_length_a 14.111(3)
_cell_length_b 14.348(3)
_cell_length_c 26.476(5)
_cell_measurement_temperature 273(2)
_cell_volume 5063.7(18)
_computing_structure_refinement 'SHELXL-97 (Sheldrick, 1997)'
_computing_structure_solution 'SHELXS-97 (Sheldrick, 1990)'
_diffrn_ambient_temperature 273(2)
_diffrn_measured_fraction_theta_full 0.936
_diffrn_measured_fraction_theta_max 0.936
_diffrn_radiation_monochromator graphite
_diffrn_radiation_source 'fine-focus sealed tube'
_diffrn_radiation_type MoK\a
_diffrn_radiation_wavelength 0.71073
_diffrn_reflns_av_R_equivalents 0.0740
_diffrn_reflns_av_sigmaI/netI 0.1471
_diffrn_reflns_limit_h_max 19
_diffrn_reflns_limit_h_min -19
_diffrn_reflns_limit_k_max 19
_diffrn_reflns_limit_k_min -20
_diffrn_reflns_limit_l_max 37
_diffrn_reflns_limit_l_min -37
_diffrn_reflns_number 56271
_diffrn_reflns_theta_full 30.19
_diffrn_reflns_theta_max 30.19
_diffrn_reflns_theta_min 0.79
_exptl_absorpt_coefficient_mu 2.893
_exptl_crystal_density_diffrn 1.179
_exptl_crystal_F_000 1810
_refine_diff_density_max 4.546
_refine_diff_density_min -1.797
_refine_diff_density_rms 0.297
_refine_ls_extinction_coef 0.0033(3)
_refine_ls_extinction_expression Fc^*^=kFc[1+0.001xFc^2^\l^3^/sin(2\q)]^-1/4^
_refine_ls_extinction_method SHELXL
_refine_ls_goodness_of_fit_ref 1.034
_refine_ls_hydrogen_treatment mixed
_refine_ls_matrix_type full
_refine_ls_number_parameters 947
_refine_ls_number_reflns 28106
_refine_ls_number_restraints 0
_refine_ls_restrained_S_all 1.034
_refine_ls_R_factor_all 0.1652
_refine_ls_R_factor_gt 0.0805
_refine_ls_shift/su_max 3.580
_refine_ls_shift/su_mean 0.140
_refine_ls_structure_factor_coef Fsqd
_refine_ls_weighting_details 'calc w=1/[\s^2^(Fo^2^)+(0.1458P)^2^+0.0000P] where P=(Fo^2^+2Fc^2^)/3'
_refine_ls_weighting_scheme calc
_refine_ls_wR_factor_gt 0.2211
_refine_ls_wR_factor_ref 0.2695
_reflns_number_gt 14701
_reflns_number_total 28106
_reflns_threshold_expression >2sigma(I)
_cod_data_source_file ja066804hsi20060920_112634.cif
_cod_data_source_block nd3
_cod_original_cell_volume 5063.8(18)
_cod_database_code 4109096

loop_
_symmetry_equiv_pos_as_xyz
'x, y, z'
'-x, -y, -z'

loop_
_atom_site_label
_atom_site_type_symbol
_atom_site_fract_x
_atom_site_fract_y
_atom_site_fract_z
_atom_site_U_iso_or_equiv
_atom_site_adp_type
_atom_site_occupancy
_atom_site_symmetry_multiplicity
_atom_site_calc_flag
_atom_site_refinement_flags
C15 C 0.4707(6) 0.6152(6) 0.1780(3) 0.0180(17) Uani 1 1 d .
Pt1 Pt 0.16362(3) 1.15138(3) 0.334839(15) 0.03140(14) Uani 1 1 d .
Pt2 Pt 0.40494(3) 0.75831(3) 0.150860(15) 0.02597(13) Uani 1 1 d .
P3 P 0.5556(2) 0.8014(2) 0.13846(11) 0.0307(6) Uani 1 1 d .
P1 P 0.2940(2) 1.2283(2) 0.31830(11) 0.0374(7) Uani 1 1 d .
C41 C 0.9328(9) 0.0954(8) 0.0848(4) 0.037(3) Uani 1 1 d .
C42 C 0.8502(8) 0.1118(8) 0.0591(5) 0.040(3) Uani 1 1 d .
H54 H 0.8524 0.0784 0.0317 0.048 Uiso 1 1 calc R
C46 C 0.9314(11) 0.1450(8) 0.1247(5) 0.048(3) Uani 1 1 d .
H50 H 0.9862 0.1347 0.1412 0.058 Uiso 1 1 calc R
C45 C 0.8436(16) 0.2128(11) 0.1401(6) 0.080(6) Uani 1 1 d .
H51 H 0.8407 0.2476 0.1671 0.096 Uiso 1 1 calc R
C43 C 0.7680(10) 0.1764(9) 0.0747(6) 0.057(4) Uani 1 1 d .
H53 H 0.7139 0.1869 0.0576 0.068 Uiso 1 1 calc R
C44 C 0.7620(13) 0.2272(9) 0.1150(6) 0.067(5) Uani 1 1 d .
H52 H 0.7042 0.2705 0.1254 0.080 Uiso 1 1 calc R
C79 C 0.5618(8) 0.9227(8) 0.1082(5) 0.035(2) Uani 1 1 d .
H10A H 0.5420 0.9321 0.0742 0.042 Uiso 1 1 calc R
H10B H 0.5143 0.9674 0.1288 0.042 Uiso 1 1 calc R
C80 C 0.6620(8) 0.9490(8) 0.1014(4) 0.038(3) Uani 1 1 d .
H11A H 0.6881 0.9293 0.1335 0.057 Uiso 1 1 calc R
H11B H 0.6551 1.0177 0.0919 0.057 Uiso 1 1 calc R
H11C H 0.7061 0.9166 0.0746 0.057 Uiso 1 1 calc R
C77 C 0.6045(10) 0.7859(11) 0.1994(5) 0.054(4) Uani 1 1 d .
H7A H 0.6090 0.7191 0.2156 0.065 Uiso 1 1 calc R
H7B H 0.6708 0.7984 0.1915 0.065 Uiso 1 1 calc R
C75 C 0.6506(10) 0.7240(9) 0.0974(6) 0.057(4) Uani 1 1 d .
H8A H 0.7142 0.7404 0.0954 0.069 Uiso 1 1 calc R
H8B H 0.6553 0.6567 0.1125 0.069 Uiso 1 1 calc R
C76 C 0.6222(11) 0.7397(11) 0.0412(6) 0.070(5) Uani 1 1 d .
H9A H 0.5575 0.7270 0.0436 0.105 Uiso 1 1 calc R
H9B H 0.6692 0.6962 0.0204 0.105 Uiso 1 1 calc R
H9C H 0.6227 0.8053 0.0254 0.105 Uiso 1 1 calc R
C73 C 0.2500(9) 0.5911(8) 0.1818(5) 0.041(3) Uani 1 1 d .
H12A H 0.2935 0.5547 0.1558 0.049 Uiso 1 1 calc R
H12B H 0.2766 0.5701 0.2141 0.049 Uiso 1 1 calc R
C74 C 0.1482(9) 0.5650(9) 0.1898(6) 0.052(3) Uani 1 1 d .
H13A H 0.1069 0.5931 0.2188 0.079 Uiso 1 1 calc R
H13B H 0.1555 0.4959 0.1964 0.079 Uiso 1 1 calc R
H13C H 0.1185 0.5897 0.1590 0.079 Uiso 1 1 calc R
C69 C 0.1985(16) 0.7514(16) 0.1045(11) 0.129(12) Uani 1 1 d .
H69A H 0.1346 0.7332 0.1122 0.154 Uiso 1 1 calc R
H69B H 0.1866 0.8213 0.0957 0.154 Uiso 1 1 calc R
P4 P 0.2527(2) 0.7197(2) 0.16173(15) 0.0436(8) Uani 1 1 d .
C10 C 0.3405(7) 0.8940(7) 0.1236(4) 0.028(2) Uani 1 1 d .
C13 C 0.2006(7) 1.1308(7) 0.1721(4) 0.024(2) Uani 1 1 d .
C12 C 0.2490(7) 1.0583(7) 0.1379(4) 0.0227(19) Uani 1 1 d .
C5 C 0.1455(7) 1.2403(7) 0.0962(4) 0.025(2) Uani 1 1 d .
H21 H 0.1110 1.2999 0.0823 0.030 Uiso 1 1 calc R
C4 C 0.1472(7) 1.2196(7) 0.1506(4) 0.028(2) Uani 1 1 d .
C9 C 0.3407(7) 0.9206(7) 0.0702(4) 0.030(2) Uani 1 1 d .
H16 H 0.3718 0.8760 0.0476 0.036 Uiso 1 1 calc R
C6 C 0.1939(8) 1.1739(7) 0.0642(4) 0.029(2) Uani 1 1 d .
H75 H 0.1928 1.1894 0.0286 0.034 Uiso 1 1 calc R
C7 C 0.2457(7) 1.0821(7) 0.0837(4) 0.025(2) Uani 1 1 d .
C8 C 0.2947(7) 1.0135(8) 0.0504(4) 0.032(2) Uani 1 1 d .
H17 H 0.2964 1.0304 0.0147 0.038 Uiso 1 1 calc R
C20 C 0.5051(7) 0.5487(7) 0.1448(5) 0.032(2) Uani 1 1 d .
H24 H 0.5009 0.5677 0.1097 0.039 Uiso 1 1 calc R
C24 C 0.6818(8) 0.1206(7) 0.3218(4) 0.034(2) Uani 1 1 d .
H32 H 0.6635 0.1665 0.3445 0.041 Uiso 1 1 calc R
C27 C 0.7359(7) -0.0168(7) 0.2537(4) 0.027(2) Uani 1 1 d .
C28 C 0.6961(8) 0.0792(8) 0.2355(4) 0.034(2) Uani 1 1 d .
H36 H 0.6874 0.0964 0.2008 0.041 Uiso 1 1 calc R
C25 C 0.7209(8) 0.0252(8) 0.3390(4) 0.032(2) Uani 1 1 d .
C17 C 0.5198(9) 0.4951(7) 0.2485(4) 0.037(3) Uani 1 1 d .
H27 H 0.5243 0.4790 0.2837 0.045 Uiso 1 1 calc R
C26 C 0.7488(7) -0.0454(7) 0.3056(4) 0.028(2) Uani 1 1 d .
H34 H 0.7752 -0.1094 0.3177 0.034 Uiso 1 1 calc R
C16 C 0.4792(8) 0.5887(7) 0.2287(4) 0.034(2) Uani 1 1 d .
H28 H 0.4571 0.6351 0.2511 0.041 Uiso 1 1 calc R
C23 C 0.6698(7) 0.1477(7) 0.2679(4) 0.030(2) Uani 1 1 d .
C19 C 0.5456(8) 0.4548(7) 0.1613(4) 0.033(2) Uani 1 1 d .
H25 H 0.5676 0.4108 0.1375 0.040 Uiso 1 1 calc R
C18 C 0.5543(8) 0.4240(7) 0.2147(4) 0.031(2) Uani 1 1 d .
C21 C 0.5964(8) 0.3284(9) 0.2338(4) 0.040(3) Uani 1 1 d .
C22 C 0.6318(8) 0.2457(7) 0.2498(4) 0.032(2) Uani 1 1 d .
C29 C 0.7348(8) -0.0031(8) 0.3919(4) 0.036(2) Uani 1 1 d .
C32 C 0.8363(10) -0.1439(9) 0.4990(4) 0.049(3) Uani 1 1 d .
H40 H 0.8650 -0.1844 0.4740 0.059 Uiso 1 1 calc R
C30 C 0.7524(9) -0.0277(9) 0.4342(5) 0.040(3) Uani 1 1 d .
C31 C 0.7730(9) -0.0552(9) 0.4862(4) 0.043(3) Uani 1 1 d .
O1 O 0.7623(5) -0.0787(5) 0.2171(3) 0.0312(16) Uani 1 1 d .
C33 C 0.8372(8) -0.1620(7) 0.2247(4) 0.030(2) Uani 1 1 d .
H41A H 0.8093 -0.2162 0.2438 0.036 Uiso 1 1 calc R
H41B H 0.8842 -0.1501 0.2440 0.036 Uiso 1 1 calc R
C37 C 0.9588(7) -0.2056(7) 0.0674(4) 0.029(2) Uani 1 1 d .
H45 H 0.9824 -0.2124 0.0327 0.035 Uiso 1 1 calc R
C36 C 0.9156(7) -0.2778(7) 0.1015(4) 0.031(2) Uani 1 1 d .
C38 C 0.9652(7) -0.1227(7) 0.0878(4) 0.028(2) Uani 1 1 d .
C34 C 0.8868(7) -0.1824(7) 0.1704(4) 0.029(2) Uani 1 1 d .
C35 C 0.8808(8) -0.2663(7) 0.1526(4) 0.030(2) Uani 1 1 d .
H47 H 0.8534 -0.3141 0.1751 0.036 Uiso 1 1 calc R
C39 C 0.9283(7) -0.1120(7) 0.1385(4) 0.030(2) Uani 1 1 d .
H43 H 0.9315 -0.0567 0.1513 0.036 Uiso 1 1 calc R
O2 O 1.0088(5) -0.0589(5) 0.0511(3) 0.0323(16) Uani 1 1 d .
C40 C 1.0254(9) 0.0222(8) 0.0691(5) 0.040(3) Uani 1 1 d .
H48A H 1.0684 0.0543 0.0420 0.048 Uiso 1 1 calc R
H48B H 1.0598 -0.0006 0.0988 0.048 Uiso 1 1 calc R
C47 C 0.9378(8) -0.3758(7) 0.0336(4) 0.033(2) Uani 1 1 d .
H61A H 0.9219 -0.3162 0.0102 0.040 Uiso 1 1 calc R
H61B H 0.9040 -0.4221 0.0261 0.040 Uiso 1 1 calc R
C48 C 1.0491(8) -0.4153(7) 0.0241(4) 0.030(2) Uani 1 1 d .
C53 C 1.0897(8) -0.4819(7) 0.0622(4) 0.033(2) Uani 1 1 d .
H56 H 1.0513 -0.4983 0.0939 0.040 Uiso 1 1 calc R
C49 C 1.1055(9) -0.3902(8) -0.0217(5) 0.045(3) Uani 1 1 d .
H60 H 1.0777 -0.3431 -0.0467 0.054 Uiso 1 1 calc R
C50 C 1.2058(10) -0.4349(10) -0.0315(7) 0.072(5) Uani 1 1 d .
H59 H 1.2439 -0.4203 -0.0635 0.086 Uiso 1 1 calc R
C51 C 1.2477(9) -0.5027(9) 0.0081(9) 0.083(7) Uani 1 1 d .
H58 H 1.3144 -0.5318 0.0035 0.100 Uiso 1 1 calc R
C52 C 1.1875(11) -0.5236(8) 0.0528(7) 0.061(4) Uani 1 1 d .
H57 H 1.2142 -0.5692 0.0787 0.073 Uiso 1 1 calc R
O3 O 0.9032(6) -0.3575(5) 0.0863(3) 0.0362(18) Uani 1 1 d .
C2 C 0.0994(8) 1.2692(7) 0.2364(4) 0.032(2) Uani 1 1 d .
H63 H 0.0636 1.3149 0.2575 0.038 Uiso 1 1 calc R
C14 C 0.2045(7) 1.1145(7) 0.2264(4) 0.028(2) Uani 1 1 d .
H64 H 0.2415 1.0567 0.2406 0.033 Uiso 1 1 calc R
C3 C 0.0980(8) 1.2865(7) 0.1833(4) 0.032(2) Uani 1 1 d .
H62 H 0.0626 1.3454 0.1692 0.038 Uiso 1 1 calc R
C1 C 0.1552(7) 1.1818(7) 0.2581(4) 0.029(2) Uani 1 1 d .
P2 P 0.0269(3) 1.0832(3) 0.34839(13) 0.0478(8) Uani 1 1 d .
N1 N 0.1840(7) 1.1120(7) 0.4130(3) 0.034(2) Uani 1 1 d .
C55 C 0.2414(8) 1.0244(8) 0.4264(4) 0.037(3) Uani 1 1 d .
H66 H 0.2672 0.9837 0.4013 0.045 Uiso 1 1 calc R
C56 C 0.2634(9) 0.9931(8) 0.4767(4) 0.040(3) Uani 1 1 d .
H67 H 0.3015 0.9320 0.4851 0.048 Uiso 1 1 calc R
C54 C 0.1445(10) 1.1706(9) 0.4495(5) 0.049(3) Uani 1 1 d .
H68 H 0.1036 1.2299 0.4406 0.059 Uiso 1 1 calc R
C59 C 0.2646(11) 1.3542(10) 0.2859(5) 0.055(4) Uani 1 1 d .
H96 H 0.3232 1.3816 0.2791 0.066 Uiso 1 1 calc R
H97 H 0.2446 1.3546 0.2528 0.066 Uiso 1 1 calc R
C57 C 0.3408(10) 1.2425(10) 0.3763(5) 0.051(3) Uani 1 1 d .
H70A H 0.2865 1.2773 0.3988 0.061 Uiso 1 1 calc R
H70B H 0.3617 1.1787 0.3950 0.061 Uiso 1 1 calc R
C78 C 0.5439(13) 0.8503(14) 0.2374(6) 0.078(5) Uani 1 1 d .
H71A H 0.5481 0.9163 0.2242 0.117 Uiso 1 1 calc R
H71B H 0.5684 0.8321 0.2699 0.117 Uiso 1 1 calc R
H71C H 0.4764 0.8440 0.2425 0.117 Uiso 1 1 calc R
C70 C 0.244(3) 0.717(2) 0.0666(10) 0.19(2) Uani 1 1 d .
H70C H 0.2860 0.7586 0.0468 0.282 Uiso 1 1 calc R
H70D H 0.1990 0.7087 0.0456 0.282 Uiso 1 1 calc R
H70E H 0.2839 0.6546 0.0772 0.282 Uiso 1 1 calc R
C71 C 0.1612(13) 0.7815(11) 0.2087(12) 0.138(13) Uani 1 1 d .
H72A H 0.1545 0.8510 0.1994 0.165 Uiso 1 1 calc R
H72B H 0.0977 0.7656 0.2096 0.165 Uiso 1 1 calc R
C11 C 0.2996(7) 0.9631(6) 0.1559(3) 0.0228(19) Uani 1 1 d .
H76 H 0.3050 0.9472 0.1910 0.027 Uiso 1 1 calc R
C61 C 0.3988(10) 1.1685(10) 0.2771(5) 0.053(3) Uani 1 1 d .
H79A H 0.3797 1.1658 0.2442 0.064 Uiso 1 1 calc R
H79B H 0.4502 1.2058 0.2701 0.064 Uiso 1 1 calc R
C58 C 0.4219(10) 1.2926(11) 0.3668(5) 0.057(4) Uani 1 1 d .
H77A H 0.4764 1.2592 0.3446 0.086 Uiso 1 1 calc R
H77B H 0.4419 1.2943 0.3992 0.086 Uiso 1 1 calc R
H77C H 0.4010 1.3576 0.3503 0.086 Uiso 1 1 calc R
C60 C 0.1838(14) 1.4152(10) 0.3185(6) 0.074(5) Uani 1 1 d .
H80A H 0.1277 1.3851 0.3279 0.111 Uiso 1 1 calc R
H80B H 0.1654 1.4781 0.2991 0.111 Uiso 1 1 calc R
H80C H 0.2065 1.4215 0.3494 0.111 Uiso 1 1 calc R
C62 C 0.4388(11) 1.0678(11) 0.3014(7) 0.067(4) Uani 1 1 d .
C65 C -0.083(2) 1.183(4) 0.354(2) 0.29(4) Uani 1 1 d .
C64 C -0.038(2) 1.082(3) 0.2601(12) 0.21(2) Uani 1 1 d .
H84A H -0.0993 1.1187 0.2761 0.314 Uiso 1 1 calc R
H84B H -0.0515 1.0462 0.2359 0.314 Uiso 1 1 calc R
H84C H 0.0034 1.1258 0.2420 0.314 Uiso 1 1 calc R
Cl4 Cl 0.8096(9) 0.4764(10) 0.1871(9) 0.313(10) Uani 1 1 d .
C68 C -0.008(2) 1.026(3) 0.4144(10) 0.165(17) Uani 1 1 d .
C72 C 0.195(3) 0.749(3) 0.2613(13) 0.30(3) Uani 1 1 d .
H85A H 0.1720 0.6911 0.2774 0.451 Uiso 1 1 calc R
H85B H 0.1678 0.7991 0.2828 0.451 Uiso 1 1 calc R
H85C H 0.2655 0.7364 0.2568 0.451 Uiso 1 1 calc R
O4 O 0.5349(16) 0.8639(15) 0.4050(7) 0.165(8) Uani 1 1 d .
O5 O 0.4973(16) 0.015(3) 0.4387(9) 0.292(18) Uani 1 1 d .
O6 O 0.5100(18) 0.856(3) 0.5112(8) 0.307(19) Uani 1 1 d .
O8 O 0.3339(16) 0.8125(13) 0.3892(9) 0.180(9) Uani 1 1 d .
O10 O 0.310(3) 0.855(4) 0.3289(15) 0.43(3) Uani 1 1 d .
O9 O 0.384(3) 0.721(4) 0.3249(14) 0.42(3) Uani 1 1 d .
O7 O 0.329(6) 0.761(2) 0.529(4) 0.94(13) Uani 1 1 d .
C66 C -0.084(4) 1.174(4) 0.410(4) 0.47(6) Uani 1 1 d .
Cl3 Cl 0.880(3) 0.5071(16) 0.2559(11) 0.60(2) Uani 1 1 d .
Cl1 Cl 0.3588(5) 0.3359(5) 0.1481(2) 0.116(2) Uani 1 1 d .
Cl2 Cl 0.5025(6) 0.1801(6) 0.1222(6) 0.276(7) Uani 1 1 d .
C81 C 0.4133(15) 0.2690(19) 0.0943(12) 0.165(12) Uani 1 1 d .
H89A H 0.3653 0.2411 0.0835 0.199 Uiso 1 1 calc R
H89B H 0.4426 0.3093 0.0648 0.199 Uiso 1 1 calc R
C82 C 0.740(2) 0.5656(19) 0.2433(13) 0.153(12) Uani 1 1 d .
N3 N 0.663(4) 0.691(6) 0.311(2) 0.58(6) Uani 1 1 d .
C63 C 0.024(3) 0.999(3) 0.310(2) 0.32(4) Uani 1 1 d .
H83A H -0.0146 0.9514 0.3286 0.389 Uiso 1 1 calc R
H83B H 0.0895 0.9657 0.2964 0.389 Uiso 1 1 calc R
C67 C 0.048(4) 0.938(5) 0.402(2) 0.31(4) Uani 1 1 d .

loop_
_atom_site_aniso_label
_atom_site_aniso_U_11
_atom_site_aniso_U_22
_atom_site_aniso_U_33
_atom_site_aniso_U_23
_atom_site_aniso_U_13
_atom_site_aniso_U_12
C15 0.021(4) 0.013(4) 0.019(4) -0.005(3) -0.005(3) 0.003(3)
Pt1 0.0344(2) 0.0362(2) 0.0221(2) -0.00416(17) -0.00611(17) -0.00298(18)
Pt2 0.0285(2) 0.0223(2) 0.0265(2) -0.00331(15) -0.00779(16) -0.00135(15)
P3 0.0292(14) 0.0319(14) 0.0334(15) -0.0053(11) -0.0093(12) -0.0070(11)
P1 0.0426(17) 0.0505(18) 0.0221(14) -0.0031(12) -0.0077(12) -0.0149(14)
C41 0.044(7) 0.030(5) 0.032(6) -0.004(4) 0.012(5) -0.015(5)
C42 0.031(6) 0.029(5) 0.050(7) 0.000(5) 0.004(5) -0.001(5)
C46 0.073(9) 0.028(6) 0.041(7) -0.004(5) 0.013(6) -0.024(6)
C45 0.125(17) 0.052(9) 0.055(10) -0.025(8) 0.039(10) -0.035(10)
C43 0.050(8) 0.040(7) 0.060(9) 0.014(6) 0.013(7) -0.001(6)
C44 0.077(11) 0.024(6) 0.071(11) 0.001(6) 0.030(9) 0.004(7)
C79 0.028(5) 0.035(6) 0.044(7) -0.008(5) -0.008(5) -0.006(4)
C80 0.034(6) 0.045(6) 0.032(6) -0.004(5) -0.001(5) -0.009(5)
C77 0.054(8) 0.071(9) 0.041(7) 0.011(7) -0.021(6) -0.025(7)
C75 0.042(7) 0.039(7) 0.093(12) -0.017(7) -0.011(7) -0.007(6)
C76 0.070(10) 0.083(11) 0.070(10) -0.060(9) 0.027(8) -0.034(8)
C73 0.046(7) 0.030(6) 0.052(7) -0.001(5) -0.017(6) -0.013(5)
C74 0.048(8) 0.044(7) 0.073(10) 0.003(7) -0.027(7) -0.021(6)
C69 0.107(16) 0.101(16) 0.20(3) 0.103(18) -0.136(19) -0.071(13)
P4 0.0303(15) 0.0287(14) 0.070(2) 0.0046(14) -0.0125(15) -0.0079(12)
C10 0.031(5) 0.031(5) 0.028(5) -0.005(4) -0.007(4) -0.013(4)
C13 0.022(5) 0.025(5) 0.026(5) 0.002(4) -0.009(4) -0.008(4)
C12 0.023(5) 0.028(5) 0.020(5) -0.004(4) -0.010(4) -0.005(4)
C5 0.027(5) 0.024(5) 0.026(5) -0.001(4) -0.013(4) -0.005(4)
C4 0.030(5) 0.023(5) 0.035(6) -0.005(4) -0.012(4) -0.007(4)
C9 0.028(5) 0.034(5) 0.028(5) -0.002(4) -0.006(4) -0.005(4)
C6 0.036(6) 0.025(5) 0.025(5) 0.003(4) -0.014(4) -0.005(4)
C7 0.032(5) 0.023(5) 0.020(5) 0.003(4) -0.008(4) -0.006(4)
C8 0.026(5) 0.043(6) 0.022(5) 0.007(4) -0.007(4) -0.007(4)
C20 0.030(5) 0.018(4) 0.052(7) -0.002(4) -0.011(5) -0.008(4)
C24 0.037(6) 0.025(5) 0.036(6) -0.004(4) -0.001(5) -0.002(4)
C27 0.029(5) 0.032(5) 0.022(5) -0.010(4) -0.002(4) -0.009(4)
C28 0.036(6) 0.047(6) 0.016(5) 0.002(4) -0.005(4) -0.005(5)
C25 0.037(6) 0.034(5) 0.022(5) -0.005(4) -0.002(4) -0.004(5)
C17 0.053(7) 0.026(5) 0.031(6) -0.001(4) -0.006(5) -0.006(5)
C26 0.033(5) 0.021(5) 0.029(5) 0.000(4) -0.010(4) -0.001(4)
C16 0.037(6) 0.027(5) 0.038(6) 0.002(4) -0.012(5) -0.006(4)
C23 0.029(5) 0.031(5) 0.031(6) -0.005(4) -0.002(4) -0.008(4)
C19 0.034(6) 0.024(5) 0.038(6) -0.002(4) -0.008(5) 0.000(4)
C18 0.032(6) 0.028(5) 0.030(5) 0.000(4) -0.008(4) -0.001(4)
C21 0.034(6) 0.045(7) 0.036(6) -0.002(5) -0.003(5) -0.004(5)
C22 0.036(6) 0.021(5) 0.036(6) -0.001(4) 0.000(5) -0.003(4)
C29 0.042(6) 0.035(6) 0.030(6) -0.003(5) -0.010(5) -0.002(5)
C32 0.069(9) 0.049(7) 0.024(6) -0.010(5) -0.013(6) 0.010(6)
C30 0.041(7) 0.044(6) 0.035(6) -0.004(5) -0.012(5) -0.005(5)
C31 0.055(8) 0.051(7) 0.022(5) 0.001(5) -0.007(5) -0.013(6)
O1 0.040(4) 0.024(3) 0.026(4) -0.005(3) -0.007(3) 0.003(3)
C33 0.037(6) 0.022(5) 0.030(5) -0.007(4) -0.012(5) 0.001(4)
C37 0.022(5) 0.040(6) 0.027(5) -0.017(4) -0.005(4) 0.002(4)
C36 0.025(5) 0.029(5) 0.040(6) -0.013(5) -0.008(5) 0.003(4)
C38 0.024(5) 0.028(5) 0.030(5) -0.007(4) -0.004(4) -0.001(4)
C34 0.028(5) 0.031(5) 0.026(5) 0.002(4) -0.012(4) 0.000(4)
C35 0.035(6) 0.024(5) 0.027(5) -0.002(4) -0.003(4) -0.001(4)
C39 0.030(5) 0.030(5) 0.031(6) -0.006(4) -0.007(4) -0.006(4)
O2 0.033(4) 0.027(4) 0.036(4) -0.005(3) 0.002(3) -0.010(3)
C40 0.038(6) 0.036(6) 0.050(7) -0.002(5) -0.006(5) -0.016(5)
C47 0.040(6) 0.024(5) 0.039(6) -0.015(4) -0.014(5) 0.002(4)
C48 0.031(5) 0.021(5) 0.041(6) -0.006(4) -0.010(5) -0.006(4)
C53 0.041(6) 0.020(5) 0.043(6) -0.003(4) -0.019(5) -0.005(4)
C49 0.048(7) 0.030(6) 0.050(8) -0.007(5) 0.007(6) -0.002(5)
C50 0.040(8) 0.039(7) 0.128(15) -0.027(8) 0.034(8) -0.017(6)
C51 0.020(6) 0.019(6) 0.21(2) -0.020(9) -0.018(9) 0.006(5)
C52 0.051(8) 0.025(6) 0.116(14) 0.002(7) -0.049(9) -0.006(6)
O3 0.038(4) 0.029(4) 0.046(5) -0.017(3) 0.001(4) -0.012(3)
C2 0.032(6) 0.031(5) 0.032(6) -0.005(4) -0.013(5) -0.001(4)
C14 0.026(5) 0.030(5) 0.027(5) 0.000(4) -0.010(4) -0.004(4)
C3 0.035(6) 0.024(5) 0.038(6) 0.001(4) -0.014(5) -0.005(4)
C1 0.030(5) 0.029(5) 0.028(5) 0.002(4) -0.007(4) -0.013(4)
P2 0.049(2) 0.069(2) 0.0311(17) -0.0062(15) 0.0004(14) -0.0289(17)
N1 0.041(5) 0.040(5) 0.018(4) -0.007(4) -0.002(4) -0.004(4)
C55 0.035(6) 0.048(7) 0.029(6) -0.016(5) 0.002(5) -0.005(5)
C56 0.053(7) 0.040(6) 0.020(5) -0.002(5) -0.003(5) 0.002(5)
C54 0.059(8) 0.050(7) 0.034(7) -0.008(5) -0.015(6) 0.004(6)
C59 0.085(11) 0.054(8) 0.037(7) 0.012(6) -0.030(7) -0.032(8)
C57 0.065(9) 0.060(8) 0.031(6) -0.011(6) -0.018(6) -0.005(7)
C78 0.084(12) 0.105(14) 0.048(9) -0.024(9) -0.006(9) -0.021(11)
C70 0.40(6) 0.13(2) 0.11(2) 0.056(18) -0.17(3) -0.16(3)
C71 0.057(11) 0.035(8) 0.29(4) -0.036(14) 0.069(16) -0.023(8)
C11 0.026(5) 0.025(5) 0.015(4) 0.005(4) -0.003(4) -0.006(4)
C61 0.047(8) 0.072(10) 0.049(8) -0.020(7) -0.004(6) -0.023(7)
C58 0.059(9) 0.074(10) 0.048(8) -0.014(7) -0.016(7) -0.023(8)
C60 0.117(15) 0.042(8) 0.063(10) -0.015(7) -0.037(10) 0.007(8)
C62 0.049(8) 0.074(10) 0.083(12) -0.045(9) 0.009(8) -0.012(7)
C65 0.052(16) 0.31(5) 0.44(8) 0.25(5) -0.08(3) -0.08(3)
C64 0.13(2) 0.38(5) 0.14(3) 0.11(3) -0.04(2) -0.17(3)
Cl4 0.159(10) 0.200(12) 0.58(3) -0.007(16) -0.074(15) -0.060(9)
C68 0.15(3) 0.32(5) 0.056(14) 0.02(2) -0.027(15) -0.14(3)
C72 0.50(7) 0.18(4) 0.16(3) -0.07(3) 0.22(4) -0.14(4)
O4 0.21(2) 0.174(18) 0.115(15) 0.020(13) -0.061(14) -0.040(15)
O5 0.112(16) 0.64(6) 0.16(2) -0.11(3) -0.020(15) -0.11(3)
O6 0.15(2) 0.59(5) 0.107(17) -0.04(2) -0.054(15) 0.07(3)
O8 0.22(2) 0.124(14) 0.19(2) -0.079(14) -0.094(17) 0.060(14)
O10 0.31(4) 0.73(8) 0.40(5) -0.40(5) 0.25(4) -0.39(5)
O9 0.47(6) 0.62(7) 0.27(4) -0.29(4) 0.18(4) -0.36(6)
O7 0.90(15) 0.14(3) 1.6(3) 0.01(7) 0.40(18) -0.27(6)
C66 0.35(7) 0.25(6) 0.68(17) -0.06(8) -0.05(8) 0.19(5)
Cl3 1.01(6) 0.25(2) 0.40(3) 0.01(2) -0.15(4) 0.15(3)
Cl1 0.144(5) 0.133(5) 0.093(4) -0.001(3) -0.035(4) -0.069(4)
Cl2 0.111(6) 0.125(7) 0.514(19) -0.009(9) 0.070(9) 0.005(5)
C81 0.055(13) 0.12(2) 0.30(4) -0.04(2) 0.031(17) -0.020(13)
C82 0.12(2) 0.098(19) 0.21(3) -0.02(2) 0.00(2) 0.015(16)
N3 0.47(9) 0.89(15) 0.35(8) -0.40(9) 0.05(7) 0.02(9)
C63 0.29(5) 0.32(5) 0.42(7) -0.25(5) 0.25(5) -0.28(5)
C67 0.29(6) 0.43(9) 0.32(7) -0.11(6) -0.01(5) -0.28(6)

loop_
_atom_type_symbol
_atom_type_description
_atom_type_scat_dispersion_real
_atom_type_scat_dispersion_imag
_atom_type_scat_source
C C 0.0033 0.0016 'International Tables Vol C Tables 4.2.6.8 and 6.1.1.4'
H H 0.0000 0.0000 'International Tables Vol C Tables 4.2.6.8 and 6.1.1.4'
N N 0.0061 0.0033 'International Tables Vol C Tables 4.2.6.8 and 6.1.1.4'
O O 0.0106 0.0060 'International Tables Vol C Tables 4.2.6.8 and 6.1.1.4'
P P 0.1023 0.0942 'International Tables Vol C Tables 4.2.6.8 and 6.1.1.4'
Pt Pt -1.7033 8.3905 'International Tables Vol C Tables 4.2.6.8 and 6.1.1.4'
Cl Cl 0.1484 0.1585 'International Tables Vol C Tables 4.2.6.8 and 6.1.1.4'

loop_
_geom_angle_atom_site_label_1
_geom_angle_atom_site_label_2
_geom_angle_atom_site_label_3
_geom_angle
_geom_angle_site_symmetry_1
_geom_angle_site_symmetry_3
C16 C15 C20 119.2(9) . .
C16 C15 Pt2 120.3(7) . .
C20 C15 Pt2 120.5(7) . .
C1 Pt1 N1 175.1(4) . .
C1 Pt1 P1 87.9(3) . .
N1 Pt1 P1 90.1(3) . .
C1 Pt1 P2 89.6(3) . .
N1 Pt1 P2 92.6(3) . .
P1 Pt1 P2 176.17(12) . .
C10 Pt2 C15 178.6(4) . .
C10 Pt2 P4 87.2(3) . .
C15 Pt2 P4 91.9(3) . .
C10 Pt2 P3 91.1(3) . .
C15 Pt2 P3 89.8(3) . .
P4 Pt2 P3 178.22(10) . .
C79 P3 C77 105.7(6) . .
C79 P3 C75 104.4(6) . .
C77 P3 C75 104.3(7) . .
C79 P3 Pt2 117.1(4) . .
C77 P3 Pt2 112.3(5) . .
C75 P3 Pt2 111.9(4) . .
C61 P1 C57 106.0(6) . .
C61 P1 C59 105.7(7) . .
C57 P1 C59 102.4(6) . .
C61 P1 Pt1 112.9(5) . .
C57 P1 Pt1 115.2(5) . .
C59 P1 Pt1 113.6(5) . .
C46 C41 C42 121.1(11) . .
C46 C41 C40 118.0(12) . .
C42 C41 C40 120.9(10) . .
C43 C42 C41 119.4(13) . .
C41 C46 C45 118.1(15) . .
C44 C45 C46 120.3(15) . .
C42 C43 C44 121.9(15) . .
C43 C44 C45 119.2(13) . .
C80 C79 P3 115.6(8) . .
C78 C77 P3 114.1(11) . .
C76 C75 P3 109.2(9) . .
C74 C73 P4 115.8(8) . .
C70 C69 P4 117(2) . .
C69 P4 C71 103.3(14) . .
C69 P4 C73 104.6(8) . .
C71 P4 C73 104.8(7) . .
C69 P4 Pt2 113.0(7) . .
C71 P4 Pt2 114.3(7) . .
C73 P4 Pt2 115.6(4) . .
C11 C10 C9 118.5(9) . .
C11 C10 Pt2 122.0(7) . .
C9 C10 Pt2 119.5(8) . .
C4 C13 C14 118.7(9) . .
C4 C13 C12 118.7(9) . .
C14 C13 C12 122.6(8) . .
C7 C12 C11 117.4(8) . .
C7 C12 C13 119.0(8) . .
C11 C12 C13 123.6(8) . .
C6 C5 C4 120.7(9) . .
C3 C4 C13 118.6(10) . .
C3 C4 C5 121.0(9) . .
C13 C4 C5 120.3(9) . .
C8 C9 C10 120.6(10) . .
C5 C6 C7 121.4(9) . .
C8 C7 C12 119.3(8) . .
C8 C7 C6 121.0(9) . .
C12 C7 C6 119.7(9) . .
C9 C8 C7 120.9(9) . .
C15 C20 C19 122.1(11) . .
C25 C24 C23 118.7(10) . .
O1 C27 C26 123.4(9) . .
O1 C27 C28 115.5(9) . .
C26 C27 C28 121.1(9) . .
C23 C28 C27 120.7(9) . .
C24 C25 C26 121.8(10) . .
C24 C25 C29 119.8(10) . .
C26 C25 C29 118.4(9) . .
C16 C17 C18 119.5(10) . .
C27 C26 C25 118.0(9) . .
C15 C16 C17 122.3(11) . .
C28 C23 C22 121.5(10) . .
C28 C23 C24 119.6(9) . .
C22 C23 C24 118.9(10) . .
C20 C19 C18 120.2(10) . .
C19 C18 C17 116.8(9) . .
C19 C18 C21 122.7(10) . .
C17 C18 C21 120.6(10) . .
C22 C21 C18 179.1(14) . .
C21 C22 C23 177.4(13) . .
C30 C29 C25 175.9(13) . .
C31 C32 C54 118.8(11) . 2_666
C29 C30 C31 178.5(14) . .
C56 C31 C32 119.4(10) 2_666 .
C56 C31 C30 121.2(11) 2_666 .
C32 C31 C30 119.3(11) . .
C27 O1 C33 118.7(8) . .
O1 C33 C34 105.2(8) . .
C38 C37 C36 118.1(9) . .
O3 C36 C35 116.5(10) . .
O3 C36 C37 123.4(10) . .
C35 C36 C37 120.1(10) . .
O2 C38 C39 127.0(9) . .
O2 C38 C37 112.4(9) . .
C39 C38 C37 120.6(9) . .
C39 C34 C35 121.5(10) . .
C39 C34 C33 117.7(9) . .
C35 C34 C33 120.5(9) . .
C36 C35 C34 119.5(10) . .
C34 C39 C38 120.1(10) . .
C38 O2 C40 116.1(8) . .
O2 C40 C41 114.6(9) . .
O3 C47 C48 111.8(9) . .
C49 C48 C53 120.6(11) . .
C49 C48 C47 121.5(10) . .
C53 C48 C47 117.8(10) . .
C52 C53 C48 118.7(12) . .
C48 C49 C50 120.4(13) . .
C51 C50 C49 118.8(14) . .
C52 C51 C50 117.6(11) . .
C53 C52 C51 123.9(13) . .
C36 O3 C47 120.3(8) . .
C3 C2 C1 119.4(10) . .
C1 C14 C13 121.7(9) . .
C2 C3 C4 122.5(9) . .
C14 C1 C2 119.0(9) . .
C14 C1 Pt1 118.8(7) . .
C2 C1 Pt1 122.2(8) . .
C63 P2 C65 116(3) . .
C63 P2 C68 103.7(19) . .
C65 P2 C68 92.5(19) . .
C63 P2 C67 75(2) . .
C65 P2 C67 126.1(18) . .
C68 P2 C67 37.0(16) . .
C63 P2 C66 138(2) . .
C65 P2 C66 38(2) . .
C68 P2 C66 60(2) . .
C67 P2 C66 97(2) . .
C63 P2 Pt1 119.2(8) . .
C65 P2 Pt1 107.1(12) . .
C68 P2 Pt1 115.8(9) . .
C67 P2 Pt1 111.7(12) . .
C66 P2 Pt1 103(2) . .
C55 N1 C54 119.2(9) . .
C55 N1 Pt1 117.9(7) . .
C54 N1 Pt1 122.9(8) . .
N1 C55 C56 122.5(10) . .
C31 C56 C55 118.6(10) 2_666 .
N1 C54 C32 121.5(11) . 2_666
C60 C59 P1 111.5(10) . .
C58 C57 P1 116.1(9) . .
C72 C71 P4 107.7(18) . .
C10 C11 C12 122.9(9) . .
C62 C61 P1 111.9(10) . .
C66 C65 P2 91(2) . .
C82 Cl4 Cl3 53.3(12) . .
C67 C68 P2 90(3) . .
C65 C66 P2 51(3) . .
C82 Cl3 Cl4 55.7(14) . .
Cl2 C81 Cl1 100.8(17) . .
Cl4 C82 Cl3 71.0(12) . .
P2 C63 C64 97(3) . .
C68 C67 P2 53(3) . .

loop_
_geom_bond_atom_site_label_1
_geom_bond_atom_site_label_2
_geom_bond_distance
_geom_bond_site_symmetry_2
C15 C16 1.349(13) .
C15 C20 1.356(13) .
C15 Pt2 2.105(8) .
Pt1 C1 2.022(10) .
Pt1 N1 2.101(8) .
Pt1 P1 2.293(3) .
Pt1 P2 2.301(3) .
Pt2 C10 2.015(10) .
Pt2 P4 2.295(3) .
Pt2 P3 2.298(3) .
P3 C79 1.796(11) .
P3 C77 1.833(13) .
P3 C75 1.840(14) .
P1 C61 1.799(13) .
P1 C57 1.844(12) .
P1 C59 1.846(13) .
C41 C46 1.370(17) .
C41 C42 1.414(17) .
C41 C40 1.513(16) .
C42 C43 1.350(16) .
C46 C45 1.43(2) .
C45 C44 1.39(2) .
C43 C44 1.38(2) .
C79 C80 1.516(15) .
C77 C78 1.49(2) .
C75 C76 1.58(2) .
C73 C74 1.535(16) .
C73 P4 1.834(11) .
C69 C70 1.20(4) .
C69 P4 1.768(19) .
P4 C71 1.80(2) .
C10 C11 1.374(13) .
C10 C9 1.399(14) .
C13 C4 1.404(13) .
C13 C14 1.425(13) .
C13 C12 1.461(13) .
C12 C7 1.420(12) .
C12 C11 1.429(12) .
C5 C6 1.361(14) .
C5 C4 1.423(14) .
C4 C3 1.381(14) .
C9 C8 1.396(14) .
C6 C7 1.410(13) .
C7 C8 1.408(14) .
C20 C19 1.362(13) .
C24 C25 1.380(14) .
C24 C23 1.443(15) .
C27 O1 1.370(12) .
C27 C26 1.398(13) .
C27 C28 1.396(14) .
C28 C23 1.359(15) .
C25 C26 1.400(14) .
C25 C29 1.424(14) .
C17 C16 1.382(14) .
C17 C18 1.415(15) .
C23 C22 1.414(14) .
C19 C18 1.426(14) .
C18 C21 1.405(15) .
C21 C22 1.209(14) .
C29 C30 1.169(15) .
C32 C31 1.400(16) .
C32 C54 1.409(16) 2_666
C30 C31 1.429(15) .
C31 C56 1.389(16) 2_666
O1 C33 1.410(11) .
C33 C34 1.521(14) .
C37 C38 1.419(14) .
C37 C36 1.417(15) .
C36 O3 1.336(12) .
C36 C35 1.373(14) .
C38 O2 1.369(12) .
C38 C39 1.365(14) .
C34 C39 1.364(14) .
C34 C35 1.394(14) .
O2 C40 1.416(13) .
C47 O3 1.436(13) .
C47 C48 1.528(14) .
C48 C49 1.355(15) .
C48 C53 1.373(14) .
C53 C52 1.363(17) .
C49 C50 1.405(17) .
C50 C51 1.42(2) .
C51 C52 1.35(2) .
C2 C3 1.386(14) .
C2 C1 1.406(13) .
C14 C1 1.368(14) .
P2 C63 1.72(3) .
P2 C65 1.85(4) .
P2 C68 1.82(3) .
P2 C67 2.29(6) .
P2 C66 2.38(7) .
N1 C55 1.355(14) .
N1 C54 1.349(14) .
C55 C56 1.395(15) .
C56 C31 1.389(16) 2_666
C54 C32 1.409(16) 2_666
C59 C60 1.49(2) .
C57 C58 1.449(18) .
C71 C72 1.52(5) .
C61 C62 1.50(2) .
C65 C66 1.48(11) .
C64 C63 1.83(6) .
Cl4 C82 2.08(4) .
Cl4 Cl3 2.39(4) .
C68 C67 1.38(6) .
Cl3 C82 2.02(4) .
Cl1 C81 1.81(3) .
Cl2 C81 1.74(3) .
